data_7228632
loop_
_publ_author_name
'Valdes-Martinez, Jesus'
'Mart\'inez-Vargas, Sergio'
'Dorazco-Gonzalez, Alejandro'
'Barquera-Lozada, Jose Enrique'
'Ortega, Simon Hernandez'
'Toscano, Ruben Alfredo'

_publ_section_title
;
 Interaction Between Aromatic Rings as Organizing Tools and
 Semicoordination in Cu(II) Compounds.
;
_journal_name_full CrystEngComm
_journal_paper_doi 10.1039/C7CE00871F
_journal_year 2017
_chemical_formula_moiety 'C38 H22 Cu2 F4 N6 O4, 2(Cl O4)'
_chemical_formula_sum 'C38 H22 Cl2 Cu2 F4 N6 O12'
_chemical_formula_weight 1028.60
_chemical_name_systematic
; 
 ? 
;
_space_group_IT_number 14
_symmetry_cell_setting monoclinic
_symmetry_space_group_name_Hall '-P 2yn'
_symmetry_space_group_name_H-M 'P 1 21/n 1'
_atom_sites_solution_hydrogens geom
_atom_sites_solution_primary direct
_atom_sites_solution_secondary difmap
_audit_creation_method SHELXL-97
_audit_update_record
;
2017-04-26 deposited with the CCDC.
2017-07-03 downloaded from the CCDC.
;
_cell_angle_alpha 90.00
_cell_angle_beta 113.343(1)
_cell_angle_gamma 90.00
_cell_formula_units_Z 4
_cell_length_a 12.7752(8)
_cell_length_b 24.8336(15)
_cell_length_c 13.2397(8)
_cell_measurement_reflns_used 8153
_cell_measurement_temperature 291(2)
_cell_measurement_theta_max 30.92
_cell_measurement_theta_min 2.34
_cell_volume 3856.5(4)
_computing_cell_refinement 'SMART V 5.625'
_computing_data_collection 'SMART V 5.625'
_computing_data_reduction 'SAINTPLUS V 7.01A'
_computing_molecular_graphics 'SHELXTL V 6.10'
_computing_publication_material 'SHELXTL V 6.10'
_computing_structure_refinement 'SHELXL-97 (Sheldrick, 1997)'
_computing_structure_solution 'SHELXS-97 (Sheldrick, 1997)'
_diffrn_ambient_temperature 291(2)
_diffrn_detector_area_resol_mean 0.61
_diffrn_measured_fraction_theta_full 0.999
_diffrn_measured_fraction_theta_max 0.999
_diffrn_measurement_device_type 'Bruker Smart APEX AXS CCD area detector'
_diffrn_measurement_method 'omega scans'
_diffrn_radiation_monochromator graphite
_diffrn_radiation_source 'fine-focus sealed tube'
_diffrn_radiation_type MoK\a
_diffrn_radiation_wavelength 0.71073
_diffrn_reflns_av_R_equivalents 0.0632
_diffrn_reflns_av_sigmaI/netI 0.0724
_diffrn_reflns_limit_h_max 15
_diffrn_reflns_limit_h_min -15
_diffrn_reflns_limit_k_max 29
_diffrn_reflns_limit_k_min -29
_diffrn_reflns_limit_l_max 15
_diffrn_reflns_limit_l_min -15
_diffrn_reflns_number 31343
_diffrn_reflns_theta_full 25.00
_diffrn_reflns_theta_max 25.00
_diffrn_reflns_theta_min 1.64
_exptl_absorpt_coefficient_mu 1.336
_exptl_absorpt_correction_T_max 0.9097
_exptl_absorpt_correction_T_min 0.6521
_exptl_absorpt_correction_type integration
_exptl_crystal_colour Blue
_exptl_crystal_density_diffrn 1.772
_exptl_crystal_density_meas ?
_exptl_crystal_density_method 'not measured'
_exptl_crystal_description Prism
_exptl_crystal_F_000 2064
_exptl_crystal_recrystallization_method 'Re-crystallisation from solvent: Water'
_exptl_crystal_size_max 0.30
_exptl_crystal_size_mid 0.13
_exptl_crystal_size_min 0.08
_refine_diff_density_max 0.496
_refine_diff_density_min -0.320
_refine_diff_density_rms 0.055
_refine_ls_extinction_method none
_refine_ls_goodness_of_fit_ref 0.817
_refine_ls_hydrogen_treatment constr
_refine_ls_matrix_type full
_refine_ls_number_parameters 614
_refine_ls_number_reflns 6781
_refine_ls_number_restraints 126
_refine_ls_restrained_S_all 0.856
_refine_ls_R_factor_all 0.0690
_refine_ls_R_factor_gt 0.0402
_refine_ls_shift/su_max 0.001
_refine_ls_shift/su_mean 0.000
_refine_ls_structure_factor_coef Fsqd
_refine_ls_weighting_details 'calc w=1/[\s^2^(Fo^2^)+(0.0290P)^2^] where P=(Fo^2^+2Fc^2^)/3'
_refine_ls_weighting_scheme calc
_refine_ls_wR_factor_gt 0.0696
_refine_ls_wR_factor_ref 0.0749
_reflns_number_gt 4203
_reflns_number_total 6781
_reflns_threshold_expression >2sigma(I)
_cod_data_source_file c7ce00871f2.cif
_cod_data_source_block 020vmj06
_cod_depositor_comments
;
The following automatic conversions were performed:

'_symmetry_cell_setting' value 'Monoclinic' changed to 'monoclinic'
according to
/home/data/users/saulius/crontab/automatic-downloads/rss-feeds/RSC/lib/dictionaries/cif_core.dic
dictionary named 'cif_core.dic' version 2.4.2 from 2011-04-26.

'_exptl_crystal_density_meas' value 'No' was changed to '?' - the
value is perceived as not measured.

Automatic conversion script
Id: cif_fix_values 4973 2017-02-22 13:04:09Z antanas 
;
_cod_original_sg_symbol_H-M P21/n
_cod_database_code 7228632
_solved_by SimonHO

loop_
_symmetry_equiv_pos_as_xyz
'x, y, z'
'-x+1/2, y+1/2, -z+1/2'
'-x, -y, -z'
'x-1/2, -y-1/2, z-1/2'

loop_
_atom_site_label
_atom_site_type_symbol
_atom_site_fract_x
_atom_site_fract_y
_atom_site_fract_z
_atom_site_U_iso_or_equiv
_atom_site_adp_type
_atom_site_occupancy
_atom_site_symmetry_multiplicity
_atom_site_calc_flag
_atom_site_refinement_flags
_atom_site_disorder_assembly
_atom_site_disorder_group
Cu1 Cu 0.26022(4) 0.076889(17) 0.98116(3) 0.04572(14) Uani 1 1 d . . .
Cu2 Cu 0.62501(4) -0.066182(17) 0.57783(3) 0.04298(14) Uani 1 1 d . . .
F1 F 0.46395(17) 0.01588(8) 0.78366(16) 0.0554(6) Uani 1 1 d . . .
F2 F 0.69247(19) 0.13507(8) 0.68668(18) 0.0728(7) Uani 1 1 d . . .
F3 F 0.6966(2) 0.20382(9) 0.8457(2) 0.0850(8) Uani 1 1 d . . .
F4 F 0.58097(19) 0.17914(8) 0.97165(18) 0.0736(7) Uani 1 1 d . . .
O1 O 0.4942(2) 0.07774(11) 1.0447(2) 0.0692(8) Uani 1 1 d . . .
O2 O 0.3413(2) 0.08642(10) 0.88883(19) 0.0501(7) Uani 1 1 d . . .
O3 O 0.62501(18) -0.01158(9) 0.68081(16) 0.0401(6) Uani 1 1 d . . .
O4 O 0.55055(19) 0.05118(9) 0.55054(18) 0.0441(6) Uani 1 1 d . . .
N1 N 0.2729(2) 0.15230(12) 1.0431(2) 0.0467(8) Uani 1 1 d . . .
N2 N 0.1925(2) 0.06523(13) 1.0855(2) 0.0427(7) Uani 1 1 d . . .
N3 N 0.2314(2) -0.00320(12) 0.9621(2) 0.0480(8) Uani 1 1 d . . .
N4 N 0.5480(2) -0.12219(11) 0.6366(2) 0.0456(8) Uani 1 1 d . . .
N5 N 0.6454(3) -0.12913(12) 0.5020(2) 0.0491(8) Uani 1 1 d . . .
N6 N 0.7249(2) -0.03457(14) 0.5045(2) 0.0504(8) Uani 1 1 d . . .
C1 C 0.5182(3) 0.09676(14) 0.8794(3) 0.0386(9) Uani 1 1 d . . .
C2 C 0.5223(3) 0.06297(14) 0.7999(3) 0.0381(8) Uani 1 1 d . . .
C3 C 0.5801(3) 0.07300(13) 0.7333(3) 0.0355(8) Uani 1 1 d . . .
C4 C 0.6348(3) 0.12214(14) 0.7485(3) 0.0444(9) Uani 1 1 d . . .
C5 C 0.6357(3) 0.15723(15) 0.8285(3) 0.0517(10) Uani 1 1 d . . .
C6 C 0.5786(3) 0.14434(15) 0.8937(3) 0.0469(10) Uani 1 1 d . . .
C7 C 0.4488(4) 0.08536(14) 0.9464(3) 0.0450(9) Uani 1 1 d . . .
C8 C 0.5836(3) 0.03479(14) 0.6453(3) 0.0358(8) Uani 1 1 d . . .
C9 C 0.3201(3) 0.19525(16) 1.0176(3) 0.0578(11) Uani 1 1 d . . .
H9 H 0.3483 0.1921 0.9630 0.069 Uiso 1 1 calc R . .
C10 C 0.3286(3) 0.24398(16) 1.0691(4) 0.0630(12) Uani 1 1 d . . .
H10 H 0.3629 0.2732 1.0504 0.076 Uiso 1 1 calc R . .
C11 C 0.2860(4) 0.24882(17) 1.1478(4) 0.0679(12) Uani 1 1 d . . .
H11 H 0.2917 0.2814 1.1842 0.082 Uiso 1 1 calc R . .
C12 C 0.2345(3) 0.20548(17) 1.1735(3) 0.0608(11) Uani 1 1 d . . .
H12 H 0.2028 0.2088 1.2255 0.073 Uiso 1 1 calc R . .
C13 C 0.2305(3) 0.15727(16) 1.1219(3) 0.0465(10) Uani 1 1 d . . .
C14 C 0.1831(3) 0.10668(17) 1.1452(3) 0.0472(10) Uani 1 1 d . . .
C15 C 0.1329(3) 0.09994(19) 1.2202(3) 0.0595(11) Uani 1 1 d . . .
H15 H 0.1255 0.1286 1.2622 0.071 Uiso 1 1 calc R . .
C16 C 0.0943(3) 0.0488(2) 1.2299(3) 0.0663(13) Uani 1 1 d . . .
H16 H 0.0600 0.0431 1.2792 0.080 Uiso 1 1 calc R . .
C17 C 0.1057(3) 0.00659(19) 1.1685(3) 0.0621(12) Uani 1 1 d . . .
H17 H 0.0797 -0.0276 1.1758 0.074 Uiso 1 1 calc R . .
C18 C 0.1566(3) 0.01582(17) 1.0957(3) 0.0500(10) Uani 1 1 d . . .
C19 C 0.1765(3) -0.02374(16) 1.0221(3) 0.0507(10) Uani 1 1 d . . .
C20 C 0.1411(3) -0.07665(18) 1.0105(4) 0.0691(13) Uani 1 1 d . . .
H20 H 0.1047 -0.0907 1.0531 0.083 Uiso 1 1 calc R . .
C21 C 0.1606(4) -0.10790(19) 0.9349(5) 0.0822(15) Uani 1 1 d . . .
H21 H 0.1351 -0.1434 0.9245 0.099 Uiso 1 1 calc R . .
C22 C 0.2167(4) -0.08802(19) 0.8744(4) 0.0767(14) Uani 1 1 d . . .
H22 H 0.2310 -0.1095 0.8236 0.092 Uiso 1 1 calc R . .
C23 C 0.2518(3) -0.03486(17) 0.8910(3) 0.0598(11) Uani 1 1 d . . .
H23 H 0.2911 -0.0208 0.8511 0.072 Uiso 1 1 calc R . .
C24 C 0.5006(3) -0.11455(15) 0.7083(3) 0.0535(10) Uani 1 1 d . . .
H24 H 0.5111 -0.0815 0.7442 0.064 Uiso 1 1 calc R . .
C25 C 0.4367(4) -0.15313(18) 0.7320(4) 0.0720(13) Uani 1 1 d . . .
H25 H 0.4043 -0.1465 0.7826 0.086 Uiso 1 1 calc R . .
C26 C 0.4221(4) -0.20161(19) 0.6789(4) 0.0856(15) Uani 1 1 d . . .
H26 H 0.3789 -0.2285 0.6929 0.103 Uiso 1 1 calc R . .
C27 C 0.4709(4) -0.21054(17) 0.6053(4) 0.0732(13) Uani 1 1 d . . .
H27 H 0.4614 -0.2435 0.5692 0.088 Uiso 1 1 calc R . .
C28 C 0.5342(3) -0.17031(16) 0.5851(3) 0.0530(10) Uani 1 1 d . . .
C29 C 0.5929(3) -0.17458(17) 0.5096(3) 0.0560(11) Uani 1 1 d . . .
C30 C 0.5966(4) -0.21895(18) 0.4479(4) 0.0833(14) Uani 1 1 d . . .
H30 H 0.5603 -0.2509 0.4517 0.100 Uiso 1 1 calc R . .
C31 C 0.6552(5) -0.2145(2) 0.3809(5) 0.1028(19) Uani 1 1 d . . .
H31 H 0.6582 -0.2440 0.3387 0.123 Uiso 1 1 calc R . .
C32 C 0.7098(4) -0.1676(2) 0.3745(4) 0.0844(15) Uani 1 1 d . . .
H32 H 0.7501 -0.1652 0.3296 0.101 Uiso 1 1 calc R . .
C33 C 0.7029(3) -0.12407(18) 0.4371(3) 0.0566(11) Uani 1 1 d . . .
C34 C 0.7514(3) -0.07015(19) 0.4407(3) 0.0557(11) Uani 1 1 d . . .
C35 C 0.8183(4) -0.0560(2) 0.3849(3) 0.0744(14) Uani 1 1 d . . .
H35 H 0.8352 -0.0809 0.3412 0.089 Uiso 1 1 calc R . .
C36 C 0.8595(4) -0.0041(3) 0.3952(4) 0.0872(16) Uani 1 1 d . . .
H36 H 0.9045 0.0064 0.3581 0.105 Uiso 1 1 calc R . .
C37 C 0.8341(3) 0.0318(2) 0.4600(4) 0.0738(13) Uani 1 1 d . . .
H37 H 0.8620 0.0668 0.4679 0.089 Uiso 1 1 calc R . .
C38 C 0.7665(3) 0.01554(18) 0.5138(3) 0.0602(11) Uani 1 1 d . . .
H38 H 0.7492 0.0401 0.5579 0.072 Uiso 1 1 calc R . .
Cl1 Cl 0.02380(9) 0.13392(4) 0.78624(9) 0.0561(3) Uani 1 1 d . . .
O5 O 0.0832(2) 0.08402(10) 0.8273(2) 0.0680(8) Uani 1 1 d . . .
O6 O -0.0095(3) 0.15593(12) 0.8675(3) 0.1000(11) Uani 1 1 d . . .
O7 O 0.0985(3) 0.16971(11) 0.7657(3) 0.0883(10) Uani 1 1 d . . .
O8 O -0.0723(3) 0.12271(13) 0.6898(3) 0.1103(12) Uani 1 1 d . . .
Cl2 Cl 0.47276(11) 0.32348(5) 0.87083(11) 0.0793(4) Uani 1 1 d DU . .
O9 O 0.5066(7) 0.3026(2) 0.7878(7) 0.1149(18) Uani 0.735(10) 1 d PDU A 1
O10 O 0.3529(4) 0.3177(3) 0.8216(5) 0.1197(18) Uani 0.735(10) 1 d PDU A 1
O11 O 0.5023(6) 0.37938(17) 0.8856(6) 0.0944(17) Uani 0.735(10) 1 d PDU A 1
O12 O 0.5229(7) 0.2954(3) 0.9715(5) 0.133(2) Uani 0.735(10) 1 d PDU A 1
O9A O 0.5684(13) 0.3034(6) 0.8541(17) 0.094(3) Uani 0.265(10) 1 d PDU A 2
O10A O 0.3792(12) 0.2885(7) 0.8464(16) 0.112(3) Uani 0.265(10) 1 d PDU A 2
O11A O 0.4528(17) 0.3795(3) 0.8518(18) 0.098(3) Uani 0.265(10) 1 d PDU A 2
O12A O 0.5089(17) 0.3206(8) 0.9882(7) 0.110(3) Uani 0.265(10) 1 d PDU A 2

loop_
_atom_site_aniso_label
_atom_site_aniso_U_11
_atom_site_aniso_U_22
_atom_site_aniso_U_33
_atom_site_aniso_U_23
_atom_site_aniso_U_13
_atom_site_aniso_U_12
Cu1 0.0502(3) 0.0479(3) 0.0465(3) 0.0019(2) 0.0271(2) 0.0014(2)
Cu2 0.0513(3) 0.0418(3) 0.0393(3) -0.0007(2) 0.0216(2) 0.0067(2)
F1 0.0698(15) 0.0471(13) 0.0654(14) -0.0090(11) 0.0436(12) -0.0148(11)
F2 0.0957(18) 0.0647(15) 0.0880(17) -0.0147(13) 0.0684(15) -0.0291(13)
F3 0.114(2) 0.0559(15) 0.110(2) -0.0264(14) 0.0716(18) -0.0366(15)
F4 0.0998(19) 0.0577(14) 0.0810(16) -0.0277(13) 0.0548(15) -0.0113(13)
O1 0.0649(19) 0.105(2) 0.0428(17) 0.0107(16) 0.0269(15) 0.0128(17)
O2 0.0467(16) 0.0650(18) 0.0465(15) -0.0021(13) 0.0269(14) 0.0016(14)
O3 0.0506(15) 0.0379(14) 0.0345(13) 0.0009(11) 0.0196(12) 0.0065(12)
O4 0.0486(15) 0.0519(16) 0.0304(14) 0.0053(12) 0.0143(12) 0.0070(12)
N1 0.0478(19) 0.050(2) 0.0494(19) -0.0009(16) 0.0268(17) 0.0025(16)
N2 0.0385(18) 0.050(2) 0.0402(18) 0.0056(16) 0.0163(15) 0.0021(16)
N3 0.0434(19) 0.043(2) 0.053(2) 0.0043(17) 0.0140(17) 0.0047(16)
N4 0.054(2) 0.0387(19) 0.0381(18) 0.0037(15) 0.0121(17) 0.0038(16)
N5 0.051(2) 0.049(2) 0.0403(19) -0.0031(16) 0.0113(17) 0.0157(17)
N6 0.047(2) 0.067(2) 0.0421(19) 0.0048(18) 0.0223(17) 0.0130(18)
C1 0.040(2) 0.042(2) 0.037(2) -0.0019(18) 0.0192(18) 0.0032(18)
C2 0.037(2) 0.038(2) 0.038(2) 0.0034(18) 0.0138(18) -0.0002(18)
C3 0.035(2) 0.038(2) 0.0337(19) 0.0039(17) 0.0138(17) 0.0035(18)
C4 0.050(2) 0.045(2) 0.049(2) 0.0014(19) 0.031(2) -0.002(2)
C5 0.057(3) 0.041(2) 0.062(3) -0.009(2) 0.029(2) -0.012(2)
C6 0.054(3) 0.046(2) 0.046(2) -0.008(2) 0.026(2) 0.005(2)
C7 0.059(3) 0.041(2) 0.045(2) -0.0022(19) 0.030(2) 0.007(2)
C8 0.029(2) 0.042(2) 0.040(2) -0.0047(19) 0.0171(18) -0.0031(18)
C9 0.061(3) 0.055(3) 0.069(3) 0.005(2) 0.038(2) 0.003(2)
C10 0.071(3) 0.041(3) 0.083(3) -0.004(2) 0.037(3) 0.003(2)
C11 0.070(3) 0.055(3) 0.078(3) -0.017(2) 0.029(3) 0.011(2)
C12 0.060(3) 0.066(3) 0.061(3) -0.009(2) 0.028(2) 0.011(2)
C13 0.043(2) 0.057(3) 0.040(2) -0.003(2) 0.017(2) 0.010(2)
C14 0.034(2) 0.070(3) 0.037(2) 0.005(2) 0.0131(19) 0.005(2)
C15 0.043(2) 0.095(4) 0.043(2) 0.005(2) 0.019(2) 0.012(2)
C16 0.048(3) 0.108(4) 0.050(3) 0.020(3) 0.026(2) -0.001(3)
C17 0.039(2) 0.083(3) 0.060(3) 0.027(3) 0.016(2) -0.004(2)
C18 0.032(2) 0.067(3) 0.044(2) 0.018(2) 0.008(2) 0.000(2)
C19 0.036(2) 0.049(3) 0.056(3) 0.016(2) 0.005(2) -0.001(2)
C20 0.050(3) 0.061(3) 0.081(3) 0.021(3) 0.011(3) -0.001(2)
C21 0.058(3) 0.049(3) 0.114(4) 0.006(3) 0.007(3) 0.000(3)
C22 0.063(3) 0.058(3) 0.091(4) -0.011(3) 0.012(3) 0.010(3)
C23 0.055(3) 0.052(3) 0.067(3) -0.001(2) 0.018(2) 0.009(2)
C24 0.062(3) 0.049(3) 0.051(3) 0.005(2) 0.024(2) -0.001(2)
C25 0.084(3) 0.064(3) 0.074(3) 0.009(3) 0.038(3) -0.007(3)
C26 0.100(4) 0.059(3) 0.095(4) 0.009(3) 0.035(3) -0.022(3)
C27 0.091(4) 0.044(3) 0.073(3) -0.006(2) 0.020(3) -0.005(3)
C28 0.064(3) 0.037(2) 0.048(2) 0.003(2) 0.012(2) 0.007(2)
C29 0.061(3) 0.048(3) 0.045(2) -0.005(2) 0.006(2) 0.019(2)
C30 0.102(4) 0.060(3) 0.085(4) -0.018(3) 0.033(3) 0.010(3)
C31 0.121(5) 0.081(4) 0.106(4) -0.041(4) 0.043(4) 0.021(4)
C32 0.088(4) 0.103(4) 0.063(3) -0.018(3) 0.031(3) 0.029(3)
C33 0.049(3) 0.076(3) 0.041(2) -0.007(2) 0.014(2) 0.022(2)
C34 0.045(2) 0.087(3) 0.035(2) 0.002(2) 0.016(2) 0.018(2)
C35 0.060(3) 0.123(4) 0.049(3) -0.004(3) 0.030(2) 0.017(3)
C36 0.061(3) 0.150(5) 0.063(3) 0.015(4) 0.038(3) 0.008(4)
C37 0.061(3) 0.093(4) 0.076(3) 0.016(3) 0.037(3) -0.002(3)
C38 0.057(3) 0.069(3) 0.064(3) 0.012(2) 0.035(2) 0.004(2)
Cl1 0.0550(7) 0.0507(6) 0.0660(7) 0.0099(6) 0.0277(6) 0.0068(6)
O5 0.0614(18) 0.0464(17) 0.085(2) 0.0147(15) 0.0174(16) 0.0077(14)
O6 0.129(3) 0.082(2) 0.131(3) -0.004(2) 0.096(3) 0.009(2)
O7 0.107(2) 0.064(2) 0.118(3) 0.0185(18) 0.071(2) -0.0105(18)
O8 0.077(2) 0.113(3) 0.095(3) 0.006(2) -0.015(2) 0.011(2)
Cl2 0.0863(9) 0.0807(8) 0.0852(8) 0.0110(7) 0.0491(8) 0.0042(7)
O9 0.158(4) 0.093(3) 0.130(4) -0.036(3) 0.095(4) -0.036(4)
O10 0.083(2) 0.104(4) 0.161(4) 0.034(4) 0.037(2) -0.004(3)
O11 0.107(4) 0.086(2) 0.101(5) -0.017(2) 0.053(4) -0.010(2)
O12 0.159(4) 0.128(4) 0.105(3) 0.037(3) 0.043(3) 0.050(4)
O9A 0.103(5) 0.080(5) 0.127(6) 0.008(6) 0.075(5) 0.007(5)
O10A 0.096(5) 0.115(6) 0.139(6) 0.003(6) 0.060(5) -0.016(4)
O11A 0.109(7) 0.080(3) 0.094(7) -0.003(5) 0.029(6) 0.018(4)
O12A 0.142(6) 0.114(7) 0.084(3) 0.007(4) 0.057(4) 0.018(6)

loop_
_atom_type_symbol
_atom_type_description
_atom_type_scat_dispersion_real
_atom_type_scat_dispersion_imag
_atom_type_scat_source
C C 0.0033 0.0016 'International Tables Vol C Tables 4.2.6.8 and 6.1.1.4'
H H 0.0000 0.0000 'International Tables Vol C Tables 4.2.6.8 and 6.1.1.4'
N N 0.0061 0.0033 'International Tables Vol C Tables 4.2.6.8 and 6.1.1.4'
O O 0.0106 0.0060 'International Tables Vol C Tables 4.2.6.8 and 6.1.1.4'
F F 0.0171 0.0103 'International Tables Vol C Tables 4.2.6.8 and 6.1.1.4'
Cl Cl 0.1484 0.1585 'International Tables Vol C Tables 4.2.6.8 and 6.1.1.4'
Cu Cu 0.3201 1.2651 'International Tables Vol C Tables 4.2.6.8 and 6.1.1.4'

loop_
_geom_angle_atom_site_label_1
_geom_angle_atom_site_label_2
_geom_angle_atom_site_label_3
_geom_angle
_geom_angle_site_symmetry_3
O2 Cu1 N2 174.36(11) .
O2 Cu1 N3 99.25(12) .
N2 Cu1 N3 80.20(13) .
O2 Cu1 N1 99.70(11) .
N2 Cu1 N1 80.48(13) .
N3 Cu1 N1 160.46(13) .
O2 Cu1 O5 90.90(10) .
N2 Cu1 O5 94.62(10) .
N3 Cu1 O5 84.36(10) .
N1 Cu1 O5 100.06(10) .
O3 Cu2 N5 167.86(11) .
O3 Cu2 N4 94.30(11) .
N5 Cu2 N4 80.24(14) .
O3 Cu2 N6 103.99(11) .
N5 Cu2 N6 79.94(14) .
N4 Cu2 N6 159.33(13) .
O3 Cu2 O4 97.99(9) 3_656
N5 Cu2 O4 92.36(10) 3_656
N4 Cu2 O4 85.02(10) 3_656
N6 Cu2 O4 101.60(10) 3_656
C7 O2 Cu1 110.1(2) .
C8 O3 Cu2 119.5(2) .
C8 O4 Cu2 131.8(2) 3_656
C9 N1 C13 118.7(3) .
C9 N1 Cu1 127.5(3) .
C13 N1 Cu1 113.7(2) .
C14 N2 C18 122.3(3) .
C14 N2 Cu1 118.8(3) .
C18 N2 Cu1 118.8(3) .
C23 N3 C19 119.1(3) .
C23 N3 Cu1 126.4(3) .
C19 N3 Cu1 114.2(3) .
C24 N4 C28 118.9(3) .
C24 N4 Cu2 127.2(3) .
C28 N4 Cu2 113.4(3) .
C29 N5 C33 123.1(3) .
C29 N5 Cu2 118.0(3) .
C33 N5 Cu2 118.6(3) .
C38 N6 C34 118.4(4) .
C38 N6 Cu2 127.8(3) .
C34 N6 Cu2 113.8(3) .
C2 C1 C6 116.2(3) .
C2 C1 C7 123.4(3) .
C6 C1 C7 120.4(3) .
F1 C2 C1 117.8(3) .
F1 C2 C3 117.0(3) .
C1 C2 C3 125.3(3) .
C2 C3 C4 115.7(3) .
C2 C3 C8 124.4(3) .
C4 C3 C8 119.9(3) .
F2 C4 C5 118.8(3) .
F2 C4 C3 119.4(3) .
C5 C4 C3 121.7(3) .
F3 C5 C4 120.0(3) .
F3 C5 C6 120.3(3) .
C4 C5 C6 119.7(3) .
F4 C6 C5 118.7(3) .
F4 C6 C1 119.9(3) .
C5 C6 C1 121.4(3) .
O1 C7 O2 125.9(4) .
O1 C7 C1 121.2(4) .
O2 C7 C1 112.8(3) .
O4 C8 O3 127.0(3) .
O4 C8 C3 118.4(3) .
O3 C8 C3 114.6(3) .
N1 C9 C10 122.3(4) .
C11 C10 C9 118.8(4) .
C10 C11 C12 119.9(4) .
C13 C12 C11 119.2(4) .
N1 C13 C12 121.0(4) .
N1 C13 C14 113.8(3) .
C12 C13 C14 125.2(4) .
N2 C14 C15 120.4(4) .
N2 C14 C13 113.1(3) .
C15 C14 C13 126.5(4) .
C16 C15 C14 117.3(4) .
C17 C16 C15 121.4(4) .
C16 C17 C18 118.5(4) .
N2 C18 C17 120.0(4) .
N2 C18 C19 112.9(3) .
C17 C18 C19 127.1(4) .
N3 C19 C20 121.2(4) .
N3 C19 C18 113.7(3) .
C20 C19 C18 125.0(4) .
C21 C20 C19 118.4(4) .
C22 C21 C20 121.1(5) .
C21 C22 C23 117.7(5) .
N3 C23 C22 122.3(4) .
N4 C24 C25 123.0(4) .
C26 C25 C24 117.9(4) .
C27 C26 C25 120.1(4) .
C26 C27 C28 119.3(4) .
N4 C28 C27 120.8(4) .
N4 C28 C29 114.0(4) .
C27 C28 C29 125.2(4) .
N5 C29 C30 119.6(4) .
N5 C29 C28 113.3(3) .
C30 C29 C28 127.1(5) .
C31 C30 C29 118.2(5) .
C30 C31 C32 121.7(5) .
C31 C32 C33 118.0(5) .
N5 C33 C32 119.5(4) .
N5 C33 C34 113.3(3) .
C32 C33 C34 127.2(4) .
N6 C34 C35 121.9(4) .
N6 C34 C33 114.1(4) .
C35 C34 C33 124.0(4) .
C34 C35 C36 118.6(4) .
C37 C36 C35 119.8(4) .
C36 C37 C38 119.2(5) .
N6 C38 C37 122.0(4) .
O8 Cl1 O7 111.4(2) .
O8 Cl1 O6 110.5(2) .
O7 Cl1 O6 109.52(19) .
O8 Cl1 O5 108.19(18) .
O7 Cl1 O5 108.66(17) .
O6 Cl1 O5 108.45(18) .
Cl1 O5 Cu1 124.56(15) .
O10A Cl2 O10 33.5(7) .
O10A Cl2 O12 86.5(9) .
O10 Cl2 O12 112.9(5) .
O10A Cl2 O9A 117.0(9) .
O10 Cl2 O9A 137.4(9) .
O12 Cl2 O9A 82.9(7) .
O10A Cl2 O11A 119.2(9) .
O10 Cl2 O11A 86.1(7) .
O12 Cl2 O11A 129.4(9) .
O9A Cl2 O11A 115.0(11) .
O10A Cl2 O9 95.0(8) .
O10 Cl2 O9 102.2(4) .
O12 Cl2 O9 112.6(4) .
O9A Cl2 O9 37.7(7) .
O11A Cl2 O9 107.9(10) .
O10A Cl2 O11 141.6(8) .
O10 Cl2 O11 109.9(3) .
O12 Cl2 O11 110.7(4) .
O9A Cl2 O11 99.5(7) .
O11A Cl2 O11 24.8(8) .
O9 Cl2 O11 108.3(4) .
O10A Cl2 O12A 95.6(10) .
O10 Cl2 O12A 108.6(9) .
O12 Cl2 O12A 28.9(7) .
O9A Cl2 O12A 103.0(9) .
O11A Cl2 O12A 101.5(10) .
O9 Cl2 O12A 138.5(8) .
O11 Cl2 O12A 86.9(8) .

loop_
_geom_bond_atom_site_label_1
_geom_bond_atom_site_label_2
_geom_bond_distance
_geom_bond_site_symmetry_2
Cu1 O2 1.904(2) .
Cu1 N2 1.920(3) .
Cu1 N3 2.020(3) .
Cu1 N1 2.025(3) .
Cu1 O5 2.376(3) .
Cu2 O3 1.923(2) .
Cu2 N5 1.930(3) .
Cu2 N4 2.029(3) .
Cu2 N6 2.042(3) .
Cu2 O4 2.244(2) 3_656
F1 C2 1.358(3) .
F2 C4 1.340(4) .
F3 C5 1.362(4) .
F4 C6 1.337(4) .
O1 C7 1.212(4) .
O2 C7 1.280(4) .
O3 C8 1.276(4) .
O4 C8 1.224(4) .
O4 Cu2 2.244(2) 3_656
N1 C9 1.333(4) .
N1 C13 1.358(4) .
N2 C14 1.331(4) .
N2 C18 1.336(4) .
N3 C23 1.329(4) .
N3 C19 1.351(4) .
N4 C24 1.326(4) .
N4 C28 1.353(4) .
N5 C29 1.337(5) .
N5 C33 1.339(4) .
N6 C38 1.340(4) .
N6 C34 1.355(4) .
C1 C2 1.363(4) .
C1 C6 1.383(5) .
C1 C7 1.508(5) .
C2 C3 1.379(4) .
C3 C4 1.381(4) .
C3 C8 1.516(4) .
C4 C5 1.368(5) .
C5 C6 1.371(5) .
C9 C10 1.372(5) .
C10 C11 1.360(5) .
C11 C12 1.373(5) .
C12 C13 1.370(5) .
C13 C14 1.479(5) .
C14 C15 1.390(5) .
C15 C16 1.386(5) .
C16 C17 1.370(5) .
C17 C18 1.379(5) .
C18 C19 1.475(5) .
C19 C20 1.378(5) .
C20 C21 1.365(6) .
C21 C22 1.362(6) .
C22 C23 1.384(5) .
C24 C25 1.373(5) .
C25 C26 1.369(5) .
C26 C27 1.367(6) .
C27 C28 1.377(5) .
C28 C29 1.473(5) .
C29 C30 1.383(5) .
C30 C31 1.374(6) .
C31 C32 1.378(6) .
C32 C33 1.386(5) .
C33 C34 1.468(5) .
C34 C35 1.378(5) .
C35 C36 1.378(6) .
C36 C37 1.362(6) .
C37 C38 1.380(5) .
Cl1 O8 1.404(3) .
Cl1 O7 1.407(3) .
Cl1 O6 1.414(3) .
Cl1 O5 1.442(2) .
Cl2 O10A 1.407(7) .
Cl2 O10 1.414(4) .
Cl2 O12 1.414(4) .
Cl2 O9A 1.416(7) .
Cl2 O11A 1.418(8) .
Cl2 O9 1.429(4) .
Cl2 O11 1.432(4) .
Cl2 O12A 1.437(8) .
